data_9000607
loop_
_publ_author_name
'Ohashi, Y.'
'Finger, L. W.'

_publ_section_title
;The role of octahedral cations in pyroxenoid crystal chemistry. I. Bustamite,
 wollastonite, and the pectolite-schizolite-serandite series sample BS, from
 Hijikuzu, Iwate, Japan
;
_journal_name_full 'American Mineralogist'
_journal_page_first 274
_journal_page_last 288
_journal_volume 63
_journal_year 1978
_chemical_formula_sum 'Ca3.11 Mn2.89 O18 Si6'
_chemical_name_mineral Bustamite
_space_group_IT_number 2
_symmetry_space_group_name_Hall '-P 1 (-1/2*x+1/2*y+1/2*z,1/2*x-1/2*y+1/2*z,1/2*x+1/2*y-1/2*z)'
_symmetry_space_group_name_H-M 'I -1'
_cell_angle_alpha 99.53
_cell_angle_beta 99.71
_cell_angle_gamma 83.83
_cell_formula_units_Z 2
_cell_length_a 9.864
_cell_length_b 10.790
_cell_length_c 7.139
_cell_volume 736.123
_database_code_amcsd 0000619
_exptl_crystal_density_diffrn 3.338
_cod_original_formula_sum 'Mn2.89 Ca3.11 Si6 O18'
_cod_database_code 9000607

loop_
_space_group_symop_operation_xyz
x,y,z
1/2+x,1/2+y,1/2+z
-x,-y,-z
1/2-x,1/2-y,1/2-z

loop_
_atom_site_label
_atom_site_fract_x
_atom_site_fract_y
_atom_site_fract_z
_atom_site_occupancy
_atom_site_U_iso_or_equiv
_atom_site_type_symbol
_atom_site_attached_hydrogens
Mn1 0.02450 0.77210 0.82570 0.87000 0.00849 Mn 0
Ca1 0.02450 0.77210 0.82570 0.13000 0.00849 Ca 0
Ca2 0.02310 0.77830 0.34100 0.93000 0.00912 Ca 0
Mn2 0.02310 0.77830 0.34100 0.07000 0.00912 Mn 0
Mn3 0.00000 0.50000 0.50000 1.00000 0.00697 Mn 0
Ca4 0.00000 0.50000 0.00000 0.99000 0.00823 Ca 0
Mn4 0.00000 0.50000 0.00000 0.01000 0.00823 Mn 0
Si1 0.22260 0.95660 0.64730 1.00000 0.00608 Si 0
Si2 0.22350 0.95340 0.19780 1.00000 0.00633 Si 0
Si3 0.22010 0.17570 0.98010 1.00000 0.00608 Si 0
Oa1 0.11780 0.58030 0.77570 1.00000 0.00975 O 0
Oa2 0.11390 0.57300 0.31700 1.00000 0.01064 O 0
Oa3 0.11640 0.31350 0.47440 1.00000 0.00950 O 0
Ob1 0.11330 0.85870 0.64910 1.00000 0.01494 O 0
Ob2 0.13280 0.84020 0.10100 1.00000 0.01381 O 0
Ob3 0.10950 0.29610 0.98490 1.00000 0.00912 O 0
Oc1 0.21050 0.97870 0.42590 1.00000 0.01849 O 0
Oc2 0.16870 0.08870 0.12210 1.00000 0.01026 O 0
Oc3 0.17870 0.09660 0.76050 1.00000 0.01013 O 0

loop_
_cod_changelog_entry_id
_cod_changelog_entry_author
_cod_changelog_entry_date
_cod_changelog_entry_text
1
;cod-tools version 3.8.0
Id: cif_guess_AMCSD_atom_types 9581 2023-05-17 12:35:41Z saulius
;
2023-05-18T08:39:06+03:00
;Derived atom types and hydrogen counts
from atom names that follow the AMCSD naming convention
(Wat == water, O-H == hydroxyl).
;

loop_
_cod_related_entry_id
_cod_related_entry_database
_cod_related_entry_code
1 AMCSD 0000619
